data_4320610
loop_
_publ_author_name
'Zengquan Qin'
'Michael C. Jennings'
'Richard J. Puddephatt'

_publ_section_title
;
 Self-Assembly of Polymer and Sheet Structures from Palladium(II)
 Complexes by Hydrogen Bonding between Carboxamide Substituents
;
_journal_name_full 'Inorganic Chemistry'
_journal_page_first 6220
_journal_page_last 6228
_journal_paper_doi 10.1021/ic0106625
_journal_volume 40
_journal_year 2001
_chemical_formula_sum 'C14 H20 Cl2 N4 O4 Pd'
_chemical_formula_weight 485.64
_chemical_name_systematic
;
?
;
_space_group_IT_number 14
_symmetry_cell_setting monoclinic
_symmetry_space_group_name_Hall '-P 2ybc'
_symmetry_space_group_name_H-M 'P 1 21/c 1'
_atom_sites_solution_hydrogens geom
_atom_sites_solution_primary direct
_atom_sites_solution_secondary difmap
_audit_creation_method SHELXL-97
_cell_angle_alpha 90.00
_cell_angle_beta 93.832(4)
_cell_angle_gamma 90.00
_cell_formula_units_Z 2
_cell_length_a 4.0558(3)
_cell_length_b 10.1814(8)
_cell_length_c 21.7453(14)
_cell_measurement_temperature 200(2)
_cell_volume 895.94(11)
_computing_cell_refinement 'Nonius DENZO'
_computing_data_collection 'Nonius COLLECT'
_computing_data_reduction 'Nonius DENZO'
_computing_molecular_graphics 'Bruker SHELXTL'
_computing_publication_material 'Bruker SHELXTL'
_computing_structure_refinement 'SHELXL-97 (Sheldrick, 1997)'
_computing_structure_solution 'SHELXS-97 (Sheldrick, 1990)'
_diffrn_ambient_temperature 200(2)
_diffrn_measured_fraction_theta_full 0.993
_diffrn_measured_fraction_theta_max 0.993
_diffrn_measurement_device_type 'Nonius Kappa-CCD'
_diffrn_measurement_method 'phi/omega scans'
_diffrn_radiation_monochromator graphite
_diffrn_radiation_source 'fine-focus sealed tube'
_diffrn_radiation_type MoK\a
_diffrn_radiation_wavelength 0.71073
_diffrn_reflns_av_R_equivalents 0.057
_diffrn_reflns_av_sigmaI/netI 0.0734
_diffrn_reflns_limit_h_max 5
_diffrn_reflns_limit_h_min -5
_diffrn_reflns_limit_k_max 12
_diffrn_reflns_limit_k_min -13
_diffrn_reflns_limit_l_max 28
_diffrn_reflns_limit_l_min -28
_diffrn_reflns_number 5812
_diffrn_reflns_theta_full 27.49
_diffrn_reflns_theta_max 27.49
_diffrn_reflns_theta_min 2.74
_exptl_absorpt_coefficient_mu 1.361
_exptl_absorpt_correction_T_max 0.9603
_exptl_absorpt_correction_T_min 0.7018
_exptl_absorpt_correction_type integration
_exptl_crystal_colour yellow
_exptl_crystal_density_diffrn 1.800
_exptl_crystal_density_method 'not measured'
_exptl_crystal_description plate
_exptl_crystal_F_000 488
_exptl_crystal_size_max 0.28
_exptl_crystal_size_mid 0.10
_exptl_crystal_size_min 0.03
_refine_diff_density_max 0.809
_refine_diff_density_min -0.443
_refine_diff_density_rms 0.103
_refine_ls_extinction_method none
_refine_ls_goodness_of_fit_ref 0.925
_refine_ls_hydrogen_treatment mixed
_refine_ls_matrix_type full
_refine_ls_number_parameters 121
_refine_ls_number_reflns 2041
_refine_ls_number_restraints 2
_refine_ls_restrained_S_all 0.925
_refine_ls_R_factor_all 0.0655
_refine_ls_R_factor_gt 0.0362
_refine_ls_shift/su_max 0.005
_refine_ls_shift/su_mean 0.000
_refine_ls_structure_factor_coef Fsqd
_refine_ls_weighting_details 'calc w=1/[\s^2^(Fo^2^)+(0.0368P)^2^+0.0000P] where P=(Fo^2^+2Fc^2^)/3'
_refine_ls_weighting_scheme calc
_refine_ls_wR_factor_gt 0.0752
_refine_ls_wR_factor_ref 0.0824
_reflns_number_gt 1415
_reflns_number_total 2041
_reflns_threshold_expression >2sigma(I)
_cod_data_source_file ic0106625_1.cif
_cod_data_source_block complex1
_cod_depositor_comments
;
The following automatic conversions were performed:

'_symmetry_cell_setting' value 'Monoclinic' changed to 'monoclinic'
according to the built-in table from CIF Core dictionary named
'cif_core.dic' version 2.4.1 from 2010-06-29.

Automatic conversion script
Id: cif_fix_values 1646 2011-03-28 12:23:43Z adriana 
;
_cod_database_code 4320610

loop_
_symmetry_equiv_pos_as_xyz
'x, y, z'
'-x, y+1/2, -z+1/2'
'-x, -y, -z'
'x, -y-1/2, z-1/2'

loop_
_atom_site_label
_atom_site_type_symbol
_atom_site_fract_x
_atom_site_fract_y
_atom_site_fract_z
_atom_site_U_iso_or_equiv
_atom_site_adp_type
_atom_site_occupancy
_atom_site_symmetry_multiplicity
_atom_site_calc_flag
_atom_site_refinement_flags
_atom_site_disorder_assembly
_atom_site_disorder_group
Pd Pd 0.5000 0.0000 0.0000 0.02492(13) Uani 1 2 d S . .
Cl Cl 0.2294(2) 0.15578(9) 0.05494(4) 0.0328(2) Uani 1 1 d . . .
N1 N 0.5291(7) -0.1150(3) 0.07568(12) 0.0257(6) Uani 1 1 d . . .
C2 C 0.6861(8) -0.0744(3) 0.12839(15) 0.0265(8) Uani 1 1 d . . .
H2A H 0.7831 0.0106 0.1299 0.032 Uiso 1 1 calc R . .
C3 C 0.7121(8) -0.1522(3) 0.18093(15) 0.0248(8) Uani 1 1 d . . .
C4 C 0.5627(8) -0.2747(3) 0.17833(16) 0.0275(8) Uani 1 1 d . . .
H4A H 0.5756 -0.3305 0.2134 0.033 Uiso 1 1 calc R . .
C5 C 0.3948(9) -0.3149(3) 0.12416(16) 0.0325(8) Uani 1 1 d . . .
H5A H 0.2870 -0.3977 0.1219 0.039 Uiso 1 1 calc R . .
C6 C 0.3855(8) -0.2337(3) 0.07362(16) 0.0290(8) Uani 1 1 d . . .
H6A H 0.2744 -0.2625 0.0362 0.035 Uiso 1 1 calc R . .
C7 C 0.8969(8) -0.0988(4) 0.23726(15) 0.0268(8) Uani 1 1 d . . .
O8 O 0.9321(7) 0.0211(2) 0.24428(12) 0.0376(7) Uani 1 1 d . . .
N9 N 1.0180(7) -0.1859(3) 0.27831(12) 0.0291(7) Uani 1 1 d . . .
H9A H 0.9854 -0.2701 0.2710 0.035 Uiso 1 1 calc R . .
C10 C 1.2030(9) -0.1466(4) 0.33506(16) 0.0382(9) Uani 1 1 d . . .
H10A H 1.2647 -0.2249 0.3594 0.057 Uiso 1 1 calc R . .
H10B H 1.0657 -0.0891 0.3589 0.057 Uiso 1 1 calc R . .
H10C H 1.4031 -0.0995 0.3250 0.057 Uiso 1 1 calc R . .
O1 O 0.250(3) 0.4564(5) 0.0233(3) 0.201(4) Uani 1 1 d D . .
H1A H 0.19(3) 0.432(13) -0.014(3) 0.302 Uiso 1 1 d D . .
H1B H 0.28(3) 0.381(6) 0.041(5) 0.302 Uiso 1 1 d D . .

loop_
_atom_site_aniso_label
_atom_site_aniso_U_11
_atom_site_aniso_U_22
_atom_site_aniso_U_33
_atom_site_aniso_U_23
_atom_site_aniso_U_13
_atom_site_aniso_U_12
Pd 0.0308(2) 0.0236(2) 0.0197(2) 0.00170(17) -0.00342(14) -0.00118(18)
Cl 0.0371(5) 0.0318(5) 0.0290(5) -0.0006(4) 0.0005(4) 0.0037(4)
N1 0.0316(16) 0.0245(16) 0.0208(15) 0.0021(12) 0.0013(12) -0.0015(13)
C2 0.0334(19) 0.0213(19) 0.0244(19) 0.0003(15) 0.0000(16) -0.0006(15)
C3 0.0285(18) 0.0228(19) 0.0229(17) -0.0003(15) -0.0004(14) 0.0023(15)
C4 0.0328(19) 0.0221(18) 0.0276(19) 0.0070(16) 0.0010(15) 0.0028(16)
C5 0.0367(19) 0.0217(19) 0.038(2) -0.0007(17) -0.0044(17) -0.0046(16)
C6 0.0356(19) 0.024(2) 0.0263(19) -0.0025(16) -0.0056(16) -0.0014(16)
C7 0.0335(19) 0.027(2) 0.0196(18) -0.0009(16) 0.0010(15) -0.0006(16)
O8 0.0549(17) 0.0268(17) 0.0298(15) 0.0003(11) -0.0073(12) -0.0010(12)
N9 0.0393(17) 0.0252(17) 0.0216(15) 0.0034(13) -0.0069(13) -0.0031(13)
C10 0.047(2) 0.037(2) 0.029(2) 0.0049(18) -0.0080(17) 0.0001(19)
O1 0.450(12) 0.049(3) 0.112(5) -0.005(3) 0.072(7) -0.020(5)

loop_
_atom_type_symbol
_atom_type_description
_atom_type_scat_dispersion_real
_atom_type_scat_dispersion_imag
_atom_type_scat_source
C C 0.0033 0.0016 'International Tables Vol C Tables 4.2.6.8 and 6.1.1.4'
H H 0.0000 0.0000 'International Tables Vol C Tables 4.2.6.8 and 6.1.1.4'
N N 0.0061 0.0033 'International Tables Vol C Tables 4.2.6.8 and 6.1.1.4'
O O 0.0106 0.0060 'International Tables Vol C Tables 4.2.6.8 and 6.1.1.4'
Cl Cl 0.1484 0.1585 'International Tables Vol C Tables 4.2.6.8 and 6.1.1.4'
Pd Pd -0.9988 1.0072 'International Tables Vol C Tables 4.2.6.8 and 6.1.1.4'

loop_
_geom_angle_atom_site_label_1
_geom_angle_atom_site_label_2
_geom_angle_atom_site_label_3
_geom_angle
_geom_angle_site_symmetry_1
_geom_angle_site_symmetry_3
_geom_angle_publ_flag
N1 Pd N1 180.0(2) . 3_655 ?
N1 Pd Cl 88.88(8) . . ?
N1 Pd Cl 91.12(8) 3_655 . ?
N1 Pd Cl 91.12(8) . 3_655 ?
N1 Pd Cl 88.88(8) 3_655 3_655 ?
Cl Pd Cl 180.00(6) . 3_655 ?
C2 N1 C6 119.2(3) . . ?
C2 N1 Pd 121.2(2) . . ?
C6 N1 Pd 119.6(2) . . ?
N1 C2 C3 122.3(3) . . ?
C4 C3 C2 118.1(3) . . ?
C4 C3 C7 123.7(3) . . ?
C2 C3 C7 118.2(3) . . ?
C5 C4 C3 119.3(3) . . ?
C6 C5 C4 119.3(3) . . ?
N1 C6 C5 121.8(3) . . ?
O8 C7 N9 122.8(3) . . ?
O8 C7 C3 120.5(3) . . ?
N9 C7 C3 116.7(3) . . ?
C7 N9 C10 122.1(3) . . ?

loop_
_geom_bond_atom_site_label_1
_geom_bond_atom_site_label_2
_geom_bond_distance
_geom_bond_site_symmetry_2
_geom_bond_publ_flag
Pd N1 2.017(3) . ?
Pd N1 2.017(3) 3_655 ?
Pd Cl 2.3071(8) . ?
Pd Cl 2.3071(8) 3_655 ?
N1 C2 1.339(4) . ?
N1 C6 1.341(4) . ?
C2 C3 1.389(4) . ?
C3 C4 1.386(4) . ?
C3 C7 1.495(5) . ?
C4 C5 1.382(5) . ?
C5 C6 1.373(4) . ?
C7 O8 1.238(4) . ?
C7 N9 1.329(4) . ?
N9 C10 1.457(4) . ?
